data_7218846
loop_
_publ_author_name
'Li, Ya-Nan'
'Huo, Li-Hua'
'Yu, Yi-Zhe'
'Ge, Fa-Yuan'
'Deng, Zhao-Peng'
'Zhu, Zhi-Biao'
'Gao, Shan'

_publ_section_title
;
 Influence of solvents and assembly on the supramolecular patterns and
 luminescent properties of organic salts comprising
 4,4&#x2019;-dihydroxybiphenyl-3,3&#x2019;-disulfonate and
 triphenylmethanaminium
;
_journal_name_full 'RSC Adv.'
_journal_paper_doi 10.1039/C4RA12338G
_journal_year 2014
_chemical_formula_moiety 'C12 H8 O8 S2, 2(C19 H18 N), 2(C5 H12 O)'
_chemical_formula_sum 'C60 H68 N2 O10 S2'
_chemical_formula_weight 1041.28
_chemical_name_systematic
; 
 ? 
;
_space_group_IT_number 5
_symmetry_cell_setting monoclinic
_symmetry_space_group_name_Hall 'C 2y'
_symmetry_space_group_name_H-M 'C 1 2 1'
_atom_sites_solution_hydrogens geom
_atom_sites_solution_primary direct
_atom_sites_solution_secondary difmap
_audit_creation_method SHELXL-97
_cell_angle_alpha 90.00
_cell_angle_beta 118.790(4)
_cell_angle_gamma 90.00
_cell_formula_units_Z 2
_cell_length_a 25.6094(14)
_cell_length_b 8.1885(3)
_cell_length_c 15.2041(7)
_cell_measurement_reflns_used 1304
_cell_measurement_temperature 295(2)
_cell_measurement_theta_max 26.04
_cell_measurement_theta_min 3.68
_cell_volume 2794.2(2)
_computing_cell_refinement
;
CrysAlis Pro (Agilent, 2013)
;
_computing_data_collection
;
CrysAlis Pro (Agilent, 2013)
;
_computing_data_reduction
;
CrysAlis Pro (Agilent, 2013)
;
_computing_molecular_graphics '(K. Brandenburg, Diamond 3.1, 2009)'
_computing_publication_material '(K. Brandenburg, Diamond 3.1, 2009)'
_computing_structure_refinement 'SHELXL-97 (Sheldrick, 1997)'
_computing_structure_solution 'SHELXS-97 (Sheldrick, 1990)'
_diffrn_ambient_temperature 295(2)
_diffrn_detector_area_resol_mean 16.1954
_diffrn_measured_fraction_theta_full 0.986
_diffrn_measured_fraction_theta_max 0.986
_diffrn_measurement_device_type 'Xcalibur, Eos'
_diffrn_measurement_method '\w scans'
_diffrn_radiation_monochromator graphite
_diffrn_radiation_source 'Enhance (Mo) X-ray Source'
_diffrn_radiation_type MoK\a
_diffrn_radiation_wavelength 0.71073
_diffrn_reflns_av_R_equivalents 0.0208
_diffrn_reflns_av_sigmaI/netI 0.0455
_diffrn_reflns_limit_h_max 33
_diffrn_reflns_limit_h_min -27
_diffrn_reflns_limit_k_max 10
_diffrn_reflns_limit_k_min -9
_diffrn_reflns_limit_l_max 19
_diffrn_reflns_limit_l_min -17
_diffrn_reflns_number 5178
_diffrn_reflns_theta_full 27.56
_diffrn_reflns_theta_max 27.56
_diffrn_reflns_theta_min 3.27
_exptl_absorpt_coefficient_mu 0.155
_exptl_absorpt_correction_T_max 0.9772
_exptl_absorpt_correction_T_min 0.9682
_exptl_absorpt_correction_type multi-scan
_exptl_absorpt_process_details
; 
CrysAlis Pro (Agilent, 2013)
Empirical absorption correction using spherical harmonics,
 implemented in SCALE3 ABSPACK scaling algorithm. 
;
_exptl_crystal_colour colorless
_exptl_crystal_density_diffrn 1.238
_exptl_crystal_density_method 'not measured'
_exptl_crystal_description prism
_exptl_crystal_F_000 1108
_exptl_crystal_size_max 0.21
_exptl_crystal_size_mid 0.18
_exptl_crystal_size_min 0.15
_refine_diff_density_max 0.372
_refine_diff_density_min -0.339
_refine_diff_density_rms 0.047
_refine_ls_abs_structure_details 'Flack H D (1983), Acta Cryst. A39, 876-881'
_refine_ls_abs_structure_Flack 0.27(13)
_refine_ls_extinction_method none
_refine_ls_goodness_of_fit_ref 1.022
_refine_ls_hydrogen_treatment mixed
_refine_ls_matrix_type full
_refine_ls_number_parameters 374
_refine_ls_number_reflns 4586
_refine_ls_number_restraints 19
_refine_ls_restrained_S_all 1.026
_refine_ls_R_factor_all 0.0861
_refine_ls_R_factor_gt 0.0608
_refine_ls_shift/su_max 0.000
_refine_ls_shift/su_mean 0.000
_refine_ls_structure_factor_coef Fsqd
_refine_ls_weighting_details 'calc w=1/[\s^2^(Fo^2^)+(0.0891P)^2^+1.5638P] where P=(Fo^2^+2Fc^2^)/3'
_refine_ls_weighting_scheme calc
_refine_ls_wR_factor_gt 0.1504
_refine_ls_wR_factor_ref 0.1685
_reflns_number_gt 3386
_reflns_number_total 4586
_reflns_threshold_expression >2sigma(I)
_cod_data_source_file c4ra12338g2.cif
_cod_data_source_block 9
_cod_original_sg_symbol_H-M 'C 2'
_cod_database_code 7218846

loop_
_symmetry_equiv_pos_as_xyz
'x, y, z'
'-x, y, -z'
'x+1/2, y+1/2, z'
'-x+1/2, y+1/2, -z'

loop_
_atom_site_label
_atom_site_type_symbol
_atom_site_fract_x
_atom_site_fract_y
_atom_site_fract_z
_atom_site_U_iso_or_equiv
_atom_site_adp_type
_atom_site_occupancy
_atom_site_symmetry_multiplicity
_atom_site_calc_flag
_atom_site_refinement_flags
_atom_site_disorder_assembly
_atom_site_disorder_group
S1 S 0.35439(4) 0.90552(14) 0.59580(7) 0.0459(3) Uani 1 1 d . . .
O1 O 0.3126(2) 0.8595(9) 0.4883(4) 0.0644(15) Uani 0.533(3) 1 d P A 1
O2 O 0.3446(3) 1.0738(9) 0.6073(6) 0.0764(15) Uani 0.533(3) 1 d P A 1
O3 O 0.3499(3) 0.7953(11) 0.6654(6) 0.0788(18) Uani 0.533(3) 1 d P A 1
O1' O 0.3274(3) 1.0175(11) 0.5200(5) 0.0644(15) Uani 0.467(3) 1 d P A 2
O2' O 0.3621(4) 0.9836(11) 0.6913(7) 0.0764(15) Uani 0.467(3) 1 d P A 2
O3' O 0.3308(4) 0.7481(12) 0.5877(7) 0.0788(18) Uani 0.467(3) 1 d P A 2
O4 O 0.46865(13) 0.8380(6) 0.7954(2) 0.0726(11) Uani 1 1 d D A .
H4O H 0.4316(7) 0.829(9) 0.774(5) 0.109 Uiso 1 1 d D . .
O5 O 0.3559(2) 0.3122(6) 0.7363(4) 0.1012(14) Uani 1 1 d D . .
H5O H 0.343(4) 0.218(5) 0.710(6) 0.152 Uiso 1 1 d D . .
N1 N 0.27134(15) 0.5586(5) 0.6673(3) 0.0492(9) Uani 1 1 d D . .
H1N1 H 0.2866(15) 0.636(4) 0.648(3) 0.074 Uiso 1 1 d D . .
H1N2 H 0.2968(13) 0.480(3) 0.691(3) 0.074 Uiso 1 1 d D . .
H1N3 H 0.2407(11) 0.522(4) 0.6142(19) 0.074 Uiso 1 1 d D . .
C1 C 0.24985(16) 0.6330(5) 0.7369(3) 0.0417(9) Uani 1 1 d . . .
C2 C 0.23275(17) 0.4917(6) 0.7843(3) 0.0440(9) Uani 1 1 d . . .
C3 C 0.21448(19) 0.3410(6) 0.7418(4) 0.0548(11) Uani 1 1 d . . .
H3A H 0.2144 0.3154 0.6822 0.066 Uiso 1 1 calc R . .
C4 C 0.1958(2) 0.2252(7) 0.7887(5) 0.0720(15) Uani 1 1 d . . .
H4A H 0.1832 0.1232 0.7590 0.086 Uiso 1 1 calc R . .
C5 C 0.1956(2) 0.2570(8) 0.8757(5) 0.0767(17) Uani 1 1 d . . .
H5A H 0.1833 0.1781 0.9059 0.092 Uiso 1 1 calc R . .
C6 C 0.2134(2) 0.4053(10) 0.9179(4) 0.0783(15) Uani 1 1 d . . .
H6A H 0.2134 0.4281 0.9777 0.094 Uiso 1 1 calc R . .
C7 C 0.2319(2) 0.5250(7) 0.8742(3) 0.0589(12) Uani 1 1 d . . .
H7A H 0.2437 0.6270 0.9044 0.071 Uiso 1 1 calc R . .
C8 C 0.19601(17) 0.7389(5) 0.6702(3) 0.0432(9) Uani 1 1 d . . .
C9 C 0.1998(2) 0.8592(7) 0.6080(3) 0.0652(14) Uani 1 1 d . . .
H9A H 0.2361 0.8759 0.6092 0.078 Uiso 1 1 calc R . .
C10 C 0.1516(3) 0.9535(7) 0.5453(4) 0.0791(17) Uani 1 1 d . . .
H10A H 0.1553 1.0327 0.5047 0.095 Uiso 1 1 calc R . .
C11 C 0.0969(2) 0.9282(8) 0.5434(4) 0.0786(16) Uani 1 1 d . . .
H11A H 0.0639 0.9910 0.5015 0.094 Uiso 1 1 calc R . .
C12 C 0.0923(2) 0.8130(8) 0.6024(4) 0.0766(16) Uani 1 1 d . . .
H12A H 0.0558 0.7962 0.6004 0.092 Uiso 1 1 calc R . .
C13 C 0.14083(19) 0.7189(6) 0.6660(4) 0.0582(12) Uani 1 1 d . . .
H13A H 0.1365 0.6409 0.7065 0.070 Uiso 1 1 calc R . .
C14 C 0.30312(18) 0.7288(6) 0.8164(3) 0.0443(10) Uani 1 1 d . . .
C15 C 0.3559(2) 0.6454(7) 0.8763(4) 0.0649(13) Uani 1 1 d . . .
H15A H 0.3580 0.5335 0.8682 0.078 Uiso 1 1 calc R . .
C16 C 0.4057(2) 0.7284(9) 0.9484(4) 0.0796(16) Uani 1 1 d . . .
H16A H 0.4406 0.6711 0.9880 0.095 Uiso 1 1 calc R . .
C17 C 0.4037(2) 0.8915(10) 0.9614(4) 0.0802(17) Uani 1 1 d . . .
H17A H 0.4372 0.9469 1.0087 0.096 Uiso 1 1 calc R . .
C18 C 0.3517(3) 0.9728(8) 0.9038(4) 0.0814(17) Uani 1 1 d . . .
H18A H 0.3496 1.0845 0.9130 0.098 Uiso 1 1 calc R . .
C19 C 0.3020(2) 0.8921(7) 0.8320(3) 0.0592(11) Uani 1 1 d . . .
H19A H 0.2671 0.9505 0.7935 0.071 Uiso 1 1 calc R . .
C20 C 0.42806(15) 0.8796(5) 0.6151(3) 0.0403(9) Uani 1 1 d . A .
C21 C 0.47502(18) 0.8500(6) 0.7116(3) 0.0525(11) Uani 1 1 d . . .
C22 C 0.5314(2) 0.8269(8) 0.7222(3) 0.0730(16) Uani 1 1 d . A .
H22A H 0.5634 0.8073 0.7856 0.088 Uiso 1 1 calc R . .
C23 C 0.54095(18) 0.8324(7) 0.6414(3) 0.0623(14) Uani 1 1 d . . .
H23A H 0.5793 0.8154 0.6512 0.075 Uiso 1 1 calc R A .
C24 C 0.49479(15) 0.8629(5) 0.5440(3) 0.0415(9) Uani 1 1 d . . .
C25 C 0.43823(15) 0.8875(6) 0.5342(3) 0.0425(9) Uani 1 1 d . . .
H25A H 0.4065 0.9099 0.4710 0.051 Uiso 1 1 calc R A .
C26 C 0.4048(6) 0.369(2) 0.7279(12) 0.115(4) Uani 0.50 1 d PD B 3
H26A H 0.4056 0.4871 0.7268 0.139 Uiso 0.50 1 calc PR B 3
H26B H 0.4042 0.3267 0.6678 0.139 Uiso 0.50 1 calc PR B 3
C27 C 0.4565(7) 0.302(3) 0.8204(17) 0.168(8) Uani 0.50 1 d PD B 3
H27A H 0.4524 0.1856 0.8255 0.201 Uiso 0.50 1 calc PR B 3
H27B H 0.4594 0.3546 0.8799 0.201 Uiso 0.50 1 calc PR B 3
C28 C 0.5109(10) 0.340(3) 0.809(3) 0.268(12) Uani 0.50 1 d PD B 3
H28A H 0.5072 0.2836 0.7506 0.322 Uiso 0.50 1 calc PR B 3
H28D H 0.5113 0.4565 0.7972 0.322 Uiso 0.50 1 calc PR B 3
C29 C 0.5686(14) 0.295(5) 0.896(2) 0.203(11) Uani 0.50 1 d PD B 3
H29A H 0.5722 0.1775 0.9013 0.244 Uiso 0.50 1 calc PR B 3
H29D H 0.5702 0.3364 0.9575 0.244 Uiso 0.50 1 calc PR B 3
C30 C 0.6191(16) 0.365(6) 0.885(3) 0.135(9) Uani 0.50 1 d PD B 3
H30A H 0.6561 0.3234 0.9379 0.202 Uiso 0.50 1 calc PR B 3
H30B H 0.6188 0.4819 0.8901 0.202 Uiso 0.50 1 calc PR B 3
H30C H 0.6149 0.3345 0.8214 0.202 Uiso 0.50 1 calc PR B 3
C26' C 0.4158(4) 0.298(2) 0.8053(10) 0.115(4) Uani 0.50 1 d PD B 4
H26C H 0.4236 0.1857 0.8277 0.139 Uiso 0.50 1 calc PR B 4
H26D H 0.4235 0.3648 0.8632 0.139 Uiso 0.50 1 calc PR B 4
C27' C 0.4586(9) 0.345(3) 0.771(2) 0.168(8) Uani 0.50 1 d PD B 4
H27C H 0.4355 0.4199 0.7167 0.201 Uiso 0.50 1 calc PR B 4
H27D H 0.4616 0.2463 0.7390 0.201 Uiso 0.50 1 calc PR B 4
C28' C 0.5203(10) 0.415(4) 0.814(4) 0.268(12) Uani 0.50 1 d PD B 4
H28B H 0.5222 0.4922 0.7676 0.322 Uiso 0.50 1 calc PR B 4
H28C H 0.5308 0.4714 0.8766 0.322 Uiso 0.50 1 calc PR B 4
C29' C 0.5620(14) 0.279(4) 0.832(2) 0.203(11) Uani 0.50 1 d PD B 4
H29B H 0.5596 0.2487 0.7688 0.244 Uiso 0.50 1 calc PR B 4
H29C H 0.5485 0.1853 0.8554 0.244 Uiso 0.50 1 calc PR B 4
C30' C 0.6258(16) 0.309(6) 0.906(3) 0.135(9) Uani 0.50 1 d PD B 4
H30D H 0.6476 0.2086 0.9212 0.202 Uiso 0.50 1 calc PR B 4
H30E H 0.6286 0.3539 0.9668 0.202 Uiso 0.50 1 calc PR B 4
H30F H 0.6424 0.3855 0.8784 0.202 Uiso 0.50 1 calc PR B 4

loop_
_atom_site_aniso_label
_atom_site_aniso_U_11
_atom_site_aniso_U_22
_atom_site_aniso_U_33
_atom_site_aniso_U_23
_atom_site_aniso_U_13
_atom_site_aniso_U_12
S1 0.0371(4) 0.0607(6) 0.0491(5) 0.0030(6) 0.0281(4) 0.0037(6)
O1 0.033(2) 0.111(5) 0.046(2) 0.012(3) 0.017(2) 0.012(3)
O2 0.066(3) 0.072(4) 0.102(4) -0.010(3) 0.049(3) 0.012(3)
O3 0.058(3) 0.114(5) 0.087(4) 0.015(4) 0.053(4) -0.009(3)
O1' 0.033(2) 0.111(5) 0.046(2) 0.012(3) 0.017(2) 0.012(3)
O2' 0.066(3) 0.072(4) 0.102(4) -0.010(3) 0.049(3) 0.012(3)
O3' 0.058(3) 0.114(5) 0.087(4) 0.015(4) 0.053(4) -0.009(3)
O4 0.0488(17) 0.131(3) 0.0424(15) 0.0067(19) 0.0257(15) 0.002(2)
O5 0.069(3) 0.094(3) 0.141(4) -0.021(3) 0.050(3) 0.012(3)
N1 0.0392(17) 0.068(2) 0.0441(18) -0.0114(17) 0.0228(15) -0.0019(18)
C1 0.040(2) 0.055(2) 0.0380(19) -0.0001(18) 0.0243(17) 0.0004(19)
C2 0.034(2) 0.056(3) 0.046(2) 0.010(2) 0.0222(17) 0.008(2)
C3 0.043(2) 0.058(3) 0.064(3) 0.005(2) 0.026(2) 0.006(2)
C4 0.052(3) 0.052(3) 0.104(4) 0.021(3) 0.031(3) 0.011(3)
C5 0.054(3) 0.095(5) 0.075(4) 0.034(3) 0.026(3) -0.001(3)
C6 0.076(3) 0.109(4) 0.055(3) 0.016(4) 0.035(2) -0.012(4)
C7 0.064(3) 0.077(3) 0.040(2) 0.001(2) 0.028(2) -0.009(3)
C8 0.039(2) 0.055(2) 0.0360(19) 0.0001(18) 0.0187(17) 0.0036(19)
C9 0.053(2) 0.090(4) 0.057(2) 0.022(3) 0.030(2) 0.007(3)
C10 0.082(4) 0.085(5) 0.066(3) 0.032(3) 0.033(3) 0.015(3)
C11 0.062(3) 0.092(4) 0.067(3) 0.029(3) 0.019(3) 0.025(3)
C12 0.046(3) 0.098(4) 0.081(3) 0.008(3) 0.027(3) 0.023(3)
C13 0.043(2) 0.068(3) 0.064(3) 0.012(2) 0.026(2) 0.006(2)
C14 0.045(2) 0.054(3) 0.0376(19) -0.0020(18) 0.0231(18) -0.001(2)
C15 0.050(3) 0.066(3) 0.062(3) 0.004(2) 0.014(2) -0.002(2)
C16 0.048(3) 0.108(5) 0.062(3) -0.002(3) 0.009(2) -0.004(3)
C17 0.063(3) 0.110(5) 0.055(3) -0.023(4) 0.019(2) -0.030(4)
C18 0.094(4) 0.073(4) 0.077(3) -0.019(3) 0.040(3) -0.015(4)
C19 0.057(2) 0.060(3) 0.056(2) -0.008(3) 0.023(2) -0.009(3)
C20 0.0326(16) 0.048(2) 0.0479(19) 0.0057(19) 0.0250(15) 0.0007(19)
C21 0.044(2) 0.074(3) 0.045(2) 0.006(2) 0.0254(18) 0.002(2)
C22 0.037(2) 0.126(5) 0.051(2) 0.014(3) 0.0177(19) 0.005(3)
C23 0.0325(19) 0.106(4) 0.053(2) 0.005(3) 0.0240(19) 0.005(3)
C24 0.0299(16) 0.052(3) 0.0457(19) 0.0004(17) 0.0204(15) -0.0015(17)
C25 0.0339(17) 0.050(2) 0.0443(18) 0.0044(19) 0.0198(15) 0.002(2)
C26 0.098(7) 0.124(10) 0.141(11) 0.004(8) 0.070(9) 0.033(8)
C27 0.141(10) 0.143(15) 0.30(3) -0.042(16) 0.170(15) -0.050(10)
C28 0.071(8) 0.13(2) 0.51(3) -0.14(3) 0.071(14) -0.054(12)
C29 0.130(13) 0.27(2) 0.21(3) -0.10(3) 0.09(2) -0.032(15)
C30 0.136(11) 0.13(3) 0.158(15) 0.020(15) 0.083(12) 0.009(14)
C26' 0.098(7) 0.124(10) 0.141(11) 0.004(8) 0.070(9) 0.033(8)
C27' 0.141(10) 0.143(15) 0.30(3) -0.042(16) 0.170(15) -0.050(10)
C28' 0.071(8) 0.13(2) 0.51(3) -0.14(3) 0.071(14) -0.054(12)
C29' 0.130(13) 0.27(2) 0.21(3) -0.10(3) 0.09(2) -0.032(15)
C30' 0.136(11) 0.13(3) 0.158(15) 0.020(15) 0.083(12) 0.009(14)

loop_
_atom_type_symbol
_atom_type_description
_atom_type_scat_dispersion_real
_atom_type_scat_dispersion_imag
_atom_type_scat_source
C C 0.0033 0.0016 'International Tables Vol C Tables 4.2.6.8 and 6.1.1.4'
H H 0.0000 0.0000 'International Tables Vol C Tables 4.2.6.8 and 6.1.1.4'
N N 0.0061 0.0033 'International Tables Vol C Tables 4.2.6.8 and 6.1.1.4'
O O 0.0106 0.0060 'International Tables Vol C Tables 4.2.6.8 and 6.1.1.4'
S S 0.1246 0.1234 'International Tables Vol C Tables 4.2.6.8 and 6.1.1.4'

loop_
_geom_angle_atom_site_label_1
_geom_angle_atom_site_label_2
_geom_angle_atom_site_label_3
_geom_angle
_geom_angle_site_symmetry_3
O1' S1 O3' 121.3(5) .
O1' S1 O2 53.8(4) .
O3' S1 O2 143.6(4) .
O1' S1 O3 148.5(4) .
O3' S1 O3 45.9(4) .
O2 S1 O3 115.8(5) .
O1' S1 O1 56.5(5) .
O3' S1 O1 67.9(5) .
O2 S1 O1 107.4(4) .
O3 S1 O1 112.0(4) .
O1' S1 O2' 107.7(5) .
O3' S1 O2' 109.0(5) .
O2 S1 O2' 54.7(5) .
O3 S1 O2' 65.0(5) .
O1 S1 O2' 147.6(4) .
O1' S1 C20 106.5(3) .
O3' S1 C20 106.4(4) .
O2 S1 C20 109.3(3) .
O3 S1 C20 105.0(3) .
O1 S1 C20 107.0(2) .
O2' S1 C20 104.7(3) .
C21 O4 H4O 106(4) .
C26' O5 C26 51.8(9) .
C26' O5 H5O 108(7) .
C26 O5 H5O 114(6) .
C1 N1 H1N1 108(3) .
C1 N1 H1N2 117(3) .
H1N1 N1 H1N2 108.4(16) .
C1 N1 H1N3 108(3) .
H1N1 N1 H1N3 107.1(16) .
H1N2 N1 H1N3 107.4(16) .
C8 C1 C14 114.1(3) .
C8 C1 C2 111.7(3) .
C14 C1 C2 111.3(3) .
C8 C1 N1 106.0(3) .
C14 C1 N1 105.6(3) .
C2 C1 N1 107.6(3) .
C3 C2 C7 118.2(4) .
C3 C2 C1 124.7(4) .
C7 C2 C1 116.9(4) .
C2 C3 C4 119.6(5) .
C2 C3 H3A 120.2 .
C4 C3 H3A 120.2 .
C5 C4 C3 122.1(6) .
C5 C4 H4A 119.0 .
C3 C4 H4A 119.0 .
C6 C5 C4 118.6(5) .
C6 C5 H5A 120.7 .
C4 C5 H5A 120.7 .
C5 C6 C7 121.7(5) .
C5 C6 H6A 119.1 .
C7 C6 H6A 119.1 .
C6 C7 C2 119.7(5) .
C6 C7 H7A 120.1 .
C2 C7 H7A 120.1 .
C13 C8 C9 116.8(4) .
C13 C8 C1 122.3(4) .
C9 C8 C1 120.9(4) .
C10 C9 C8 122.1(4) .
C10 C9 H9A 118.9 .
C8 C9 H9A 118.9 .
C9 C10 C11 119.0(5) .
C9 C10 H10A 120.5 .
C11 C10 H10A 120.5 .
C12 C11 C10 119.9(5) .
C12 C11 H11A 120.1 .
C10 C11 H11A 120.1 .
C11 C12 C13 121.1(5) .
C11 C12 H12A 119.4 .
C13 C12 H12A 119.4 .
C12 C13 C8 121.1(5) .
C12 C13 H13A 119.4 .
C8 C13 H13A 119.4 .
C19 C14 C15 117.6(4) .
C19 C14 C1 123.7(4) .
C15 C14 C1 118.7(4) .
C14 C15 C16 120.5(5) .
C14 C15 H15A 119.7 .
C16 C15 H15A 119.7 .
C17 C16 C15 120.8(6) .
C17 C16 H16A 119.6 .
C15 C16 H16A 119.6 .
C16 C17 C18 118.7(5) .
C16 C17 H17A 120.6 .
C18 C17 H17A 120.6 .
C17 C18 C19 121.1(6) .
C17 C18 H18A 119.5 .
C19 C18 H18A 119.5 .
C14 C19 C18 121.3(5) .
C14 C19 H19A 119.4 .
C18 C19 H19A 119.4 .
C25 C20 C21 120.5(3) .
C25 C20 S1 119.3(3) .
C21 C20 S1 120.2(3) .
O4 C21 C22 117.9(4) .
O4 C21 C20 124.2(3) .
C22 C21 C20 117.8(3) .
C23 C22 C21 121.3(4) .
C23 C22 H22A 119.4 .
C21 C22 H22A 119.4 .
C22 C23 C24 122.1(4) .
C22 C23 H23A 118.9 .
C24 C23 H23A 118.9 .
C25 C24 C23 116.2(3) .
C25 C24 C24 122.0(4) 2_656
C23 C24 C24 121.7(4) 2_656
C20 C25 C24 122.0(3) .
C20 C25 H25A 119.0 .
C24 C25 H25A 119.0 .
O5 C26 C27 102.8(11) .
O5 C26 H26A 111.2 .
C27 C26 H26A 111.2 .
O5 C26 H26B 111.2 .
C27 C26 H26B 111.2 .
H26A C26 H26B 109.1 .
C26 C27 C28 105.5(16) .
C26 C27 H27A 110.6 .
C28 C27 H27A 110.6 .
C26 C27 H27B 110.6 .
C28 C27 H27B 110.6 .
H27A C27 H27B 108.8 .
C29 C28 C27 115(3) .
C29 C28 H28A 108.4 .
C27 C28 H28A 108.4 .
C29 C28 H28D 108.4 .
C27 C28 H28D 108.4 .
H28A C28 H28D 107.5 .
C28 C29 C30 111(3) .
C28 C29 H29A 109.5 .
C30 C29 H29A 109.5 .
C28 C29 H29D 109.5 .
C30 C29 H29D 109.5 .
H29A C29 H29D 108.1 .
C29 C30 H30A 109.5 .
C29 C30 H30B 109.5 .
H30A C30 H30B 109.5 .
C29 C30 H30C 109.5 .
H30A C30 H30C 109.5 .
H30B C30 H30C 109.5 .
O5 C26' C27' 117.1(14) .
O5 C26' H26C 108.0 .
C27' C26' H26C 108.0 .
O5 C26' H26D 108.0 .
C27' C26' H26D 108.0 .
H26C C26' H26D 107.3 .
C26' C27' C28' 139(3) .
C26' C27' H27C 102.3 .
C28' C27' H27C 102.3 .
C26' C27' H27D 102.3 .
C28' C27' H27D 102.3 .
H27C C27' H27D 104.9 .
C29' C28' C27' 108(2) .
C29' C28' H28B 110.1 .
C27' C28' H28B 110.1 .
C29' C28' H28C 110.1 .
C27' C28' H28C 110.1 .
H28B C28' H28C 108.4 .
C28' C29' C30' 116(3) .
C28' C29' H29B 108.2 .
C30' C29' H29B 108.2 .
C28' C29' H29C 108.2 .
C30' C29' H29C 108.2 .
H29B C29' H29C 107.3 .
C29' C30' H30D 109.5 .
C29' C30' H30E 109.5 .
H30D C30' H30E 109.5 .
C29' C30' H30F 109.5 .
H30D C30' H30F 109.5 .
H30E C30' H30F 109.5 .

loop_
_geom_bond_atom_site_label_1
_geom_bond_atom_site_label_2
_geom_bond_distance
_geom_bond_site_symmetry_2
S1 O1' 1.371(7) .
S1 O3' 1.403(9) .
S1 O2 1.426(7) .
S1 O3 1.437(7) .
S1 O1 1.508(6) .
S1 O2' 1.510(9) .
S1 C20 1.777(3) .
O4 C21 1.363(5) .
O4 H4O 0.85(3) .
O5 C26' 1.384(9) .
O5 C26 1.397(9) .
O5 H5O 0.85(3) .
N1 C1 1.535(5) .
N1 H1N1 0.86(3) .
N1 H1N2 0.86(3) .
N1 H1N3 0.86(3) .
C1 C8 1.528(6) .
C1 C14 1.532(6) .
C1 C2 1.534(6) .
C2 C3 1.366(6) .
C2 C7 1.405(6) .
C3 C4 1.401(7) .
C3 H3A 0.9300 .
C4 C5 1.352(8) .
C4 H4A 0.9300 .
C5 C6 1.346(10) .
C5 H5A 0.9300 .
C6 C7 1.388(7) .
C6 H6A 0.9300 .
C7 H7A 0.9300 .
C8 C13 1.393(6) .
C8 C9 1.401(6) .
C9 C10 1.376(7) .
C9 H9A 0.9300 .
C10 C11 1.403(8) .
C10 H10A 0.9300 .
C11 C12 1.346(8) .
C11 H11A 0.9300 .
C12 C13 1.384(7) .
C12 H12A 0.9300 .
C13 H13A 0.9300 .
C14 C19 1.361(7) .
C14 C15 1.392(6) .
C15 C16 1.393(7) .
C15 H15A 0.9300 .
C16 C17 1.354(10) .
C16 H16A 0.9300 .
C17 C18 1.365(9) .
C17 H17A 0.9300 .
C18 C19 1.382(7) .
C18 H18A 0.9300 .
C19 H19A 0.9300 .
C20 C25 1.377(5) .
C20 C21 1.399(5) .
C21 C22 1.387(6) .
C22 C23 1.363(6) .
C22 H22A 0.9300 .
C23 C24 1.402(5) .
C23 H23A 0.9300 .
C24 C25 1.397(5) .
C24 C24 1.486(7) 2_656
C25 H25A 0.9300 .
C26 C27 1.494(10) .
C26 H26A 0.9700 .
C26 H26B 0.9700 .
C27 C28 1.513(10) .
C27 H27A 0.9700 .
C27 H27B 0.9700 .
C28 C29 1.478(10) .
C28 H28A 0.9700 .
C28 H28D 0.9700 .
C29 C30 1.493(10) .
C29 H29A 0.9700 .
C29 H29D 0.9700 .
C30 H30A 0.9600 .
C30 H30B 0.9600 .
C30 H30C 0.9600 .
C26' C27' 1.471(9) .
C26' H26C 0.9700 .
C26' H26D 0.9700 .
C27' C28' 1.500(10) .
C27' H27C 0.9700 .
C27' H27D 0.9700 .
C28' C29' 1.475(10) .
C28' H28B 0.9700 .
C28' H28C 0.9700 .
C29' C30' 1.494(10) .
C29' H29B 0.9700 .
C29' H29C 0.9700 .
C30' H30D 0.9600 .
C30' H30E 0.9600 .
C30' H30F 0.9600 .

loop_
_geom_hbond_atom_site_label_D
_geom_hbond_atom_site_label_H
_geom_hbond_atom_site_label_A
_geom_hbond_distance_DH
_geom_hbond_distance_HA
_geom_hbond_distance_DA
_geom_hbond_angle_DHA
_geom_hbond_site_symmetry_A
O4 H4O O3 0.85(3) 1.96(3) 2.736(8) 151(6) .
O5 H5O O2 0.85(3) 1.98(6) 2.683(9) 139(8) 1_545
N1 H1N1 O3 0.86(3) 1.999(19) 2.804(8) 155(3) .
N1 H1N2 O5 0.86(3) 1.912(13) 2.769(6) 175(4) .
N1 H1N3 O1 0.86(3) 2.004(19) 2.824(7) 158(4) 4_546

loop_
_geom_torsion_atom_site_label_1
_geom_torsion_atom_site_label_2
_geom_torsion_atom_site_label_3
_geom_torsion_atom_site_label_4
_geom_torsion
_geom_torsion_site_symmetry_1
_geom_torsion_site_symmetry_4
C8 C1 C2 C3 89.6(5) . .
C14 C1 C2 C3 -141.6(4) . .
N1 C1 C2 C3 -26.4(5) . .
C8 C1 C2 C7 -85.6(4) . .
C14 C1 C2 C7 43.2(5) . .
N1 C1 C2 C7 158.4(4) . .
C7 C2 C3 C4 -0.2(6) . .
C1 C2 C3 C4 -175.3(4) . .
C2 C3 C4 C5 -0.4(7) . .
C3 C4 C5 C6 0.5(8) . .
C4 C5 C6 C7 0.0(9) . .
C5 C6 C7 C2 -0.6(8) . .
C3 C2 C7 C6 0.7(7) . .
C1 C2 C7 C6 176.2(4) . .
C14 C1 C8 C13 -119.2(4) . .
C2 C1 C8 C13 8.1(5) . .
N1 C1 C8 C13 125.0(4) . .
C14 C1 C8 C9 62.4(5) . .
C2 C1 C8 C9 -170.2(4) . .
N1 C1 C8 C9 -53.3(5) . .
C13 C8 C9 C10 -0.2(7) . .
C1 C8 C9 C10 178.3(5) . .
C8 C9 C10 C11 -0.1(9) . .
C9 C10 C11 C12 -0.1(9) . .
C10 C11 C12 C13 0.5(9) . .
C11 C12 C13 C8 -0.8(8) . .
C9 C8 C13 C12 0.6(7) . .
C1 C8 C13 C12 -177.9(4) . .
C8 C1 C14 C19 4.4(5) . .
C2 C1 C14 C19 -123.1(4) . .
N1 C1 C14 C19 120.4(4) . .
C8 C1 C14 C15 -175.4(4) . .
C2 C1 C14 C15 57.0(5) . .
N1 C1 C14 C15 -59.4(5) . .
C19 C14 C15 C16 -0.9(7) . .
C1 C14 C15 C16 179.0(5) . .
C14 C15 C16 C17 -0.1(9) . .
C15 C16 C17 C18 1.2(9) . .
C16 C17 C18 C19 -1.2(8) . .
C15 C14 C19 C18 0.8(7) . .
C1 C14 C19 C18 -179.0(4) . .
C17 C18 C19 C14 0.2(8) . .
O1' S1 C20 C25 -34.9(5) . .
O3' S1 C20 C25 95.8(5) . .
O2 S1 C20 C25 -91.6(5) . .
O3 S1 C20 C25 143.6(5) . .
O1 S1 C20 C25 24.4(5) . .
O2' S1 C20 C25 -148.8(5) . .
O1' S1 C20 C21 145.8(5) . .
O3' S1 C20 C21 -83.6(5) . .
O2 S1 C20 C21 89.1(5) . .
O3 S1 C20 C21 -35.8(5) . .
O1 S1 C20 C21 -155.0(4) . .
O2' S1 C20 C21 31.8(5) . .
C25 C20 C21 O4 -179.0(5) . .
S1 C20 C21 O4 0.4(6) . .
C25 C20 C21 C22 -0.9(7) . .
S1 C20 C21 C22 178.5(4) . .
O4 C21 C22 C23 178.1(5) . .
C20 C21 C22 C23 -0.2(9) . .
C21 C22 C23 C24 0.6(10) . .
C22 C23 C24 C25 0.0(8) . .
C22 C23 C24 C24 -177.8(4) . 2_656
C21 C20 C25 C24 1.5(7) . .
S1 C20 C25 C24 -177.9(3) . .
C23 C24 C25 C20 -1.0(7) . .
C24 C24 C25 C20 176.8(3) 2_656 .
C26' O5 C26 C27 5.5(16) . .
O5 C26 C27 C28 172.7(18) . .
C26 C27 C28 C29 176(2) . .
C27 C28 C29 C30 -170(3) . .
C26 O5 C26' C27' -9.5(17) . .
O5 C26' C27' C28' 150(3) . .
C26' C27' C28' C29' 99(4) . .
C27' C28' C29' C30' -159(3) . .
